data_2012116
loop_
_publ_author_name
'Freire, Eleonora'
'Baggio, Sergio'
'Suescun, Leopoldo'
'Baggio, Ricardo'

_publ_section_title
;
 Comparative X-ray study of three nickel(II)--thiocyanate compounds
;
_journal_issue 8
_journal_name_full 'Acta Crystallographica Section C'
_journal_page_first 905
_journal_page_last 908
_journal_paper_doi 10.1107/S0108270101008460
_journal_volume 57
_journal_year 2001
_chemical_formula_iupac '[Ni(CNS)2 (C12 H8 N2 )2 ]'
_chemical_formula_moiety 'C26 H16 N6 Ni  S2'
_chemical_formula_sum 'C26 H16 N6 Ni S2'
_chemical_formula_weight 535.28
_chemical_name_systematic
;
 bis(Isothiocyanato-(1,10-Phenanthroline))-nickel(ii)
;
_space_group_IT_number 60
_symmetry_cell_setting orthorhombic
_symmetry_space_group_name_Hall '-P 2n 2ab'
_symmetry_space_group_name_H-M 'P b c n'
_audit_creation_method SHELXL-97
_cell_angle_alpha 90.00
_cell_angle_beta 90.00
_cell_angle_gamma 90.00
_cell_formula_units_Z 4
_cell_length_a 13.018(3)
_cell_length_b 10.116(2)
_cell_length_c 17.536(4)
_cell_measurement_reflns_used 30
_cell_measurement_temperature 293(2)
_cell_measurement_theta_max 15
_cell_measurement_theta_min 7.5
_cell_volume 2309.3(9)
_computing_cell_refinement
;
MSC/AFC Diffractometer Control Software
;
_computing_data_collection
;
MSC/AFC Diffractometer Control Software (Molecular Structure
Corporation, 1988)
;
_computing_data_reduction
;
MSC/AFC Diffractometer Control Software
;
_computing_molecular_graphics 'XP in SHELXTL/PC (Sheldrick, 1994)'
_computing_publication_material
;
PARST (Nardelli, 1983) and CSD (Allen & Kennard, 1993)
;
_computing_structure_refinement 'SHELXL97 (Sheldrick, 1997)'
_computing_structure_solution 'SHELXS97 (Sheldrick, 1990)'
_diffrn_ambient_temperature 293(2)
_diffrn_measured_fraction_theta_full .885
_diffrn_measured_fraction_theta_max .885
_diffrn_measurement_device 'Rigaku AFC7S Difractometer'
_diffrn_measurement_method \w/2\q
_diffrn_radiation_monochromator graphite
_diffrn_radiation_source 'fine-focus sealed tube'
_diffrn_radiation_type MoK\a
_diffrn_radiation_wavelength .71073
_diffrn_reflns_av_R_equivalents .032
_diffrn_reflns_av_sigmaI/netI .100
_diffrn_reflns_limit_h_max 16
_diffrn_reflns_limit_h_min -1
_diffrn_reflns_limit_k_max 13
_diffrn_reflns_limit_k_min -1
_diffrn_reflns_limit_l_max 1
_diffrn_reflns_limit_l_min -22
_diffrn_reflns_number 3409
_diffrn_reflns_theta_full 27.50
_diffrn_reflns_theta_max 27.50
_diffrn_reflns_theta_min 2.32
_diffrn_standards_decay_% <3
_diffrn_standards_interval_count 150
_diffrn_standards_number 3
_exptl_absorpt_coefficient_mu 1.050
_exptl_absorpt_correction_T_max .85
_exptl_absorpt_correction_T_min .77
_exptl_absorpt_correction_type psi-scan
_exptl_absorpt_process_details '(MSC/AFC Diffractometer Software; Molecular Structure Corporation, 1988)'
_exptl_crystal_colour violet
_exptl_crystal_density_diffrn 1.540
_exptl_crystal_density_method 'not measured'
_exptl_crystal_description plates
_exptl_crystal_F_000 1096
_exptl_crystal_size_max .20
_exptl_crystal_size_mid .20
_exptl_crystal_size_min .14
_refine_diff_density_max .28
_refine_diff_density_min -.25
_refine_ls_extinction_method none
_refine_ls_goodness_of_fit_ref .968
_refine_ls_hydrogen_treatment constr
_refine_ls_matrix_type full
_refine_ls_number_parameters 159
_refine_ls_number_reflns 2663
_refine_ls_number_restraints 0
_refine_ls_restrained_S_all .968
_refine_ls_R_factor_all .094
_refine_ls_R_factor_gt .029
_refine_ls_shift/su_max <0.01
_refine_ls_shift/su_mean <0.01
_refine_ls_structure_factor_coef Fsqd
_refine_ls_weighting_details ' w=1/[\s^2^(Fo^2^)+(0.0534P)^2^] where P=(Fo^2^+2Fc^2^)/3'
_refine_ls_weighting_scheme calc
_refine_ls_wR_factor_ref .091
_reflns_number_gt 1410
_reflns_number_total 2663
_reflns_threshold_expression I>2\s(I)
_cod_data_source_file bk1604.cif
_cod_data_source_block II
_cod_depositor_comments
;
The following automatic conversions were performed:
'_geom_bond_publ_flag' value 'Y' changed to 'y' according to
'/home/saulius/struct/CIF-dictionaries/cif_core.dic' dictionary named
'cif_core.dic' version 2.4.1 from 2010-06-29 (8
times).

'_geom_bond_publ_flag' value 'N' changed to 'n' according to
'/home/saulius/struct/CIF-dictionaries/cif_core.dic' dictionary named
'cif_core.dic' version 2.4.1 from 2010-06-29 (16 times).

Automatic conversion script
Id: cif_fix_enum 1527 2010-12-29 10:47:43Z saulius 

The following automatic conversions were performed:

'_geom_bond_publ_flag' value 'Y' changed to 'y' according to
/home/saulius/struct/CIF-dictionaries/cif_core.dic dictionary named
'cif_core.dic' version 2.4.1 from 2010-06-29 (8
times).

'_geom_bond_publ_flag' value 'N' changed to 'n' according to
/home/saulius/struct/CIF-dictionaries/cif_core.dic dictionary named
'cif_core.dic' version 2.4.1 from 2010-06-29 (16
times).

'_geom_angle_publ_flag' value 'Y' changed to 'y' according
to /home/saulius/struct/CIF-dictionaries/cif_core.dic dictionary
named 'cif_core.dic' version 2.4.1 from 2010-06-29 (17
times).

'_geom_angle_publ_flag' value 'N' changed to 'n' according
to /home/saulius/struct/CIF-dictionaries/cif_core.dic dictionary
named 'cif_core.dic' version 2.4.1 from 2010-06-29 (26
times).

'_geom_torsion_publ_flag' value 'Y' changed to 'y' according
to /home/saulius/struct/CIF-dictionaries/cif_core.dic dictionary
named 'cif_core.dic' version 2.4.1 from 2010-06-29.

Automatic conversion script
Id: cif_fix_values 1715 2011-07-08 13:25:40Z adriana 
;
_cod_original_cell_volume 2309.3(8)
_cod_original_sg_symbol_Hall ' -P 2n 2ab'
_cod_original_sg_symbol_H-M ' P b c n '
_cod_original_formula_sum 'C26 H16 N6 Ni  S2'
_cod_database_code 2012116
_cod_database_fobs_code 2012116

loop_
_symmetry_equiv_pos_as_xyz
'x, y, z'
'-x+1/2, -y+1/2, z+1/2'
'-x, y, -z+1/2'
'x+1/2, -y+1/2, -z'
'-x, -y, -z'
'x-1/2, y-1/2, -z-1/2'
'x, -y, z-1/2'
'-x-1/2, y-1/2, z'

loop_
_atom_site_label
_atom_site_fract_x
_atom_site_fract_y
_atom_site_fract_z
_atom_site_U_iso_or_equiv
_atom_site_adp_type
_atom_site_calc_flag
_atom_site_refinement_flags
_atom_site_occupancy
_atom_site_disorder_assembly
_atom_site_disorder_group
_atom_site_type_symbol
Ni .5000 .14932(4) .7500 .04498(14) Uani d S 1 . . Ni
S1C .36738(6) .47038(8) .92184(4) .0775(2) Uani d . 1 . . S
C1C .42580(17) .3644(2) .86805(14) .0502(6) Uani d . 1 . . C
N1C .46872(16) .2886(2) .83068(13) .0610(6) Uani d . 1 . . N
N1A .34410(14) .12650(19) .72242(11) .0459(5) Uani d . 1 . . N
N2A .50816(14) .00397(19) .66427(10) .0479(4) Uani d . 1 . . N
C1A .26146(19) .1865(3) .75271(16) .0591(6) Uani d . 1 . . C
H1AA .2720 .2523 .7890 .071 Uiso calc R 1 . . H
C2A .1616(2) .1555(3) .73267(17) .0680(8) Uani d . 1 . . C
H2AA .1069 .1988 .7558 .082 Uiso calc R 1 . . H
C3A .14416(19) .0620(3) .67928(17) .0682(8) Uani d . 1 . . C
H3AA .0771 .0415 .6652 .082 Uiso calc R 1 . . H
C4A .22676(18) -.0044(3) .64487(14) .0557(6) Uani d . 1 . . C
C5A .32699(17) .0324(2) .66914(13) .0478(6) Uani d . 1 . . C
C6A .41377(17) -.0325(2) .63694(13) .0475(6) Uani d . 1 . . C
C7A .40052(19) -.1279(3) .57973(15) .0603(7) Uani d . 1 . . C
C8A .4900(2) -.1845(3) .54941(18) .0813(9) Uani d . 1 . . C
H8AA .4851 -.2490 .5118 .098 Uiso calc R 1 . . H
C9A .5845(2) -.1449(3) .5752(2) .0804(9) Uani d . 1 . . C
H9AA .6441 -.1812 .5548 .096 Uiso calc R 1 . . H
C10A .5903(2) -.0497(3) .63239(16) .0664(7) Uani d . 1 . . C
H10A .6548 -.0225 .6489 .080 Uiso calc R 1 . . H
C12A .2997(2) -.1616(3) .55696(17) .0711(8) Uani d . 1 . . C
H12A .2904 -.2247 .5190 .085 Uiso calc R 1 . . H
C11A .2173(2) -.1048(3) .58879(17) .0705(8) Uani d . 1 . . C
H11A .1521 -.1318 .5737 .085 Uiso calc R 1 . . H

loop_
_atom_site_aniso_label
_atom_site_aniso_U_11
_atom_site_aniso_U_22
_atom_site_aniso_U_33
_atom_site_aniso_U_12
_atom_site_aniso_U_13
_atom_site_aniso_U_23
Ni .0372(2) .0441(2) .0537(2) .000 -.0061(2) .000
S1C .0795(5) .0761(5) .0770(5) .0113(4) .0084(4) -.0117(4)
C1C .0439(12) .0519(14) .0549(14) -.0121(12) -.0039(11) .0006(13)
N1C .0526(11) .0566(13) .0739(15) -.0014(11) .0023(11) -.0081(12)
N1A .0417(10) .0424(11) .0535(11) -.0021(8) -.0048(9) .0018(9)
N2A .0374(9) .0498(10) .0564(11) .0038(10) -.0047(10) -.0066(9)
C1A .0466(13) .0634(15) .0673(15) .0078(11) -.0043(14) -.0010(14)
C2A .0430(13) .0744(19) .086(2) .0032(14) .0012(13) .0006(17)
C3A .0382(13) .0716(19) .095(2) -.0101(13) -.0146(14) .0086(18)
C4A .0519(13) .0563(15) .0589(14) -.0069(12) -.0102(12) .0089(13)
C5A .0432(12) .0423(13) .0578(14) -.0032(11) -.0083(11) .0110(12)
C6A .0493(13) .0447(13) .0485(13) -.0066(11) -.0063(11) .0061(12)
C7A .0626(16) .0587(16) .0596(16) .0006(13) -.0114(13) -.0090(15)
C8A .083(2) .082(2) .0797(19) .0047(19) -.0042(18) -.0315(16)
C9A .0607(17) .083(2) .098(2) .0154(17) .0033(16) -.024(2)
C10A .0544(16) .0669(18) .0778(18) -.0004(14) -.0065(14) -.0154(17)
C12A .0767(18) .0705(19) .0661(18) -.0072(17) -.0161(15) -.0122(15)
C11A .0575(16) .0748(18) .0791(19) -.0145(15) -.0224(15) -.0003(16)

loop_
_atom_type_symbol
_atom_type_description
_atom_type_scat_dispersion_real
_atom_type_scat_dispersion_imag
_atom_type_scat_source
C C .0033 .0016 'International Tables Vol C Tables 4.2.6.8 and 6.1.1.4'
H H .0000 .0000 'International Tables Vol C Tables 4.2.6.8 and 6.1.1.4'
N N .0061 .0033 'International Tables Vol C Tables 4.2.6.8 and 6.1.1.4'
O O .0106 .0060 'International Tables Vol C Tables 4.2.6.8 and 6.1.1.4'
S S .1246 .1234 'International Tables Vol C Tables 4.2.6.8 and 6.1.1.4'
Ni Ni .3393 1.1124 'International Tables Vol C Tables 4.2.6.8 and 6.1.1.4'

loop_
_geom_angle_atom_site_label_1
_geom_angle_atom_site_label_2
_geom_angle_atom_site_label_3
_geom_angle_site_symmetry_1
_geom_angle_site_symmetry_3
_geom_angle
_geom_angle_publ_flag
N1C Ni N1C . 3_656 92.51(13) y
N1C Ni N1A . . 92.45(8) y
N1C Ni N1A 3_656 . 96.27(8) y
N1C Ni N1A . 3_656 96.27(8) y
N1C Ni N1A 3_656 3_656 92.45(8) y
N1A Ni N1A . 3_656 167.37(10) y
N1C Ni N2A . . 171.35(8) y
N1C Ni N2A 3_656 . 88.68(9) y
N1A Ni N2A . . 78.90(7) y
N1A Ni N2A 3_656 . 92.23(7) y
N1C Ni N2A . 3_656 88.68(9) y
N1C Ni N2A 3_656 3_656 171.35(8) y
N1A Ni N2A . 3_656 92.23(7) y
N1A Ni N2A 3_656 3_656 78.90(7) y
N2A Ni N2A . 3_656 91.42(11) y
N1C C1C S1C . . 178.8(2) y
C1C N1C Ni . . 162.0(2) y
C1A N1A C5A . . 117.3(2) n
C1A N1A Ni . . 129.26(16) n
C5A N1A Ni . . 113.32(15) n
C10A N2A C6A . . 117.83(19) n
C10A N2A Ni . . 128.96(16) n
C6A N2A Ni . . 113.13(15) n
N1A C1A C2A . . 123.3(3) n
C3A C2A C1A . . 119.6(3) n
C2A C3A C4A . . 120.3(2) n
C3A C4A C11A . . 125.0(2) n
C3A C4A C5A . . 116.7(2) n
C11A C4A C5A . . 118.3(2) n
N1A C5A C4A . . 122.8(2) n
N1A C5A C6A . . 117.9(2) n
C4A C5A C6A . . 119.2(2) n
N2A C6A C7A . . 123.1(2) n
N2A C6A C5A . . 116.7(2) n
C7A C6A C5A . . 120.2(2) n
C8A C7A C6A . . 116.8(2) n
C8A C7A C12A . . 124.4(3) n
C6A C7A C12A . . 118.8(2) n
C9A C8A C7A . . 120.1(3) n
C8A C9A C10A . . 119.2(3) n
N2A C10A C9A . . 123.0(2) n
C11A C12A C7A . . 121.5(3) n
C12A C11A C4A . . 121.8(2) n

loop_
_geom_bond_atom_site_label_1
_geom_bond_atom_site_label_2
_geom_bond_site_symmetry_2
_geom_bond_distance
_geom_bond_publ_flag
Ni N1C . 2.038(2) y
Ni N1C 3_656 2.038(2) y
Ni N1A . 2.0990(19) y
Ni N1A 3_656 2.0990(19) y
Ni N2A . 2.1056(19) y
Ni N2A 3_656 2.1056(19) y
S1C C1C . 1.618(3) y
C1C N1C . 1.153(3) y
N1A C1A . 1.345(3) n
N1A C5A . 1.352(3) n
N2A C10A . 1.323(3) n
N2A C6A . 1.370(3) n
C1A C2A . 1.382(4) n
C2A C3A . 1.351(4) n
C3A C4A . 1.404(4) n
C4A C11A . 1.419(4) n
C4A C5A . 1.422(3) n
C5A C6A . 1.424(3) n
C6A C7A . 1.402(3) n
C7A C8A . 1.402(4) n
C7A C12A . 1.414(3) n
C8A C9A . 1.372(3) n
C9A C10A . 1.393(4) n
C12A C11A . 1.339(4) n

loop_
_geom_torsion_atom_site_label_1
_geom_torsion_atom_site_label_2
_geom_torsion_atom_site_label_3
_geom_torsion_atom_site_label_4
_geom_torsion
_geom_torsion_publ_flag
N1A C5A C6A N2A 1.6(5) y
